data_7201674
loop_
_publ_author_name
'Florence, A. J.'
'Shankland, K.'
'Gelbrich, T.'
'Hursthouse, M. B.'
'Shankland, N.'
'Johnston, A.'
'Fernandes, P.'
'Leech, C. K.'

_publ_section_title
;
 A catemer-to-dimer structural transformation in cyheptamide
;
_journal_issue 1
_journal_name_full CrystEngComm
_journal_page_first 26
_journal_paper_doi 10.1039/b712547j
_journal_volume 10
_journal_year 2008
_chemical_formula_sum 'C16 H15 N O'
_chemical_formula_weight 237.29
_chemical_name_common 10,11-Dihydro-5H-dibenzo(a,d)cycloheptene-5-carboxamide
_chemical_name_systematic
;
10,11-Dihydro-5H-dibenzo[a,d]cycloheptene-5-carboxamide
;
_space_group_IT_number 2
_symmetry_cell_setting triclinic
_symmetry_space_group_name_Hall '-P 1'
_symmetry_space_group_name_H-M 'P -1'
_cell_angle_alpha 84.2178(13)
_cell_angle_beta 88.4073(14)
_cell_angle_gamma 83.6001(13)
_cell_formula_units_Z 8
_cell_length_a 5.6491(1)
_cell_length_b 19.5639(4)
_cell_length_c 22.0741(5)
_cell_volume 2411.72(9)
_diffrn_ambient_temperature 100
_exptl_crystal_colour colourless
_exptl_crystal_density_diffrn 1.3071
_exptl_crystal_preparation
;
Cyheptamide form I was sourced from Sigma-Aldrich and the transformation, form I
to form II, identified as a DSC endotherm with T(onset) = 446.5 K. The
transformation was emulated in a rotating 0.7 mm borosilicate glass capillary,
mounted on Bruker AXS D8 Advance diffractometer, by heating to 458 K. The
sample of form II was then cooled to 100 K and held at that temperature for the
duration of the XRPD data collection.
;
_pd_proc_ls_prof_R_factor 0.042
_pd_proc_ls_prof_wR_expected 0.011
_pd_proc_ls_prof_wR_factor 0.046
_refine_ls_goodness_of_fit_all 2.05
_cod_data_source_file b712547j.txt
_cod_data_source_block cyheptamide_form_II_triclinic_powder_structure
_cod_original_sg_symbol_H-M P-1
_cod_database_code 7201674

loop_
_symmetry_equiv_pos_as_xyz
'x, y, z'
'-x, -y, -z'

loop_
_atom_site_label
_atom_site_type_symbol
_atom_site_thermal_displace_type
_atom_site_fract_x
_atom_site_fract_y
_atom_site_fract_z
_atom_site_occupancy
_atom_site_U_iso_or_equiv
_atom_site_calc_flag
_atom_site_refinement_flags
O1A O Uiso 0.04100 0.80286 0.16783 1.000 0.0127 . .
N1A N Uiso 0.02957 0.86573 0.07668 1.000 0.0127 . .
C1A C Uiso 0.27434 0.89969 0.15641 1.000 0.0127 . .
C2A C Uiso 0.10003 0.85246 0.13445 1.000 0.0127 . .
C3A C Uiso 0.30070 0.88912 0.22561 1.000 0.0127 . .
C4A C Uiso 0.49150 0.84148 0.24727 1.000 0.0127 . .
C5A C Uiso 0.53872 0.82819 0.30892 1.000 0.0127 . .
C6A C Uiso 0.39513 0.86251 0.35056 1.000 0.0127 . .
C7A C Uiso 0.19972 0.90736 0.33002 1.000 0.0127 . .
C8A C Uiso 0.15114 0.92291 0.26768 1.000 0.0127 . .
C9A C Uiso -0.06392 0.97602 0.25313 1.000 0.0127 . .
C10A C Uiso -0.15146 0.98752 0.18789 1.000 0.0127 . .
C11A C Uiso 0.02676 1.01641 0.14329 1.000 0.0127 . .
C12A C Uiso -0.01096 1.08373 0.11526 1.000 0.0127 . .
C13A C Uiso 0.15768 1.11081 0.07531 1.000 0.0127 . .
C14A C Uiso 0.37315 1.07105 0.06581 1.000 0.0127 . .
C15A C Uiso 0.40783 1.00262 0.09104 1.000 0.0127 . .
C16A C Uiso 0.23603 0.97469 0.12951 1.000 0.0127 . .
O1B O Uiso -0.27187 0.55317 0.46466 1.000 0.0127 . .
N1B N Uiso -0.30598 0.44232 0.45112 1.000 0.0127 . .
C1B C Uiso -0.00744 0.50186 0.38981 1.000 0.0127 . .
C2B C Uiso -0.21102 0.50182 0.43781 1.000 0.0127 . .
C3B C Uiso 0.01626 0.57477 0.35971 1.000 0.0127 . .
C4B C Uiso 0.18134 0.61124 0.38589 1.000 0.0127 . .
C5B C Uiso 0.22406 0.67722 0.36223 1.000 0.0127 . .
C6B C Uiso 0.10172 0.70841 0.31149 1.000 0.0127 . .
C7B C Uiso -0.06957 0.67425 0.28684 1.000 0.0127 . .
C8B C Uiso -0.11236 0.60671 0.30912 1.000 0.0127 . .
C9B C Uiso -0.29830 0.57572 0.27459 1.000 0.0127 . .
C10B C Uiso -0.38273 0.50765 0.30141 1.000 0.0127 . .
C11B C Uiso -0.18908 0.44811 0.30472 1.000 0.0127 . .
C12B C Uiso -0.18927 0.39451 0.26764 1.000 0.0127 . .
C13B C Uiso -0.00606 0.34053 0.26973 1.000 0.0127 . .
C14B C Uiso 0.18687 0.34221 0.30724 1.000 0.0127 . .
C15B C Uiso 0.18324 0.39350 0.34672 1.000 0.0127 . .
C16B C Uiso -0.00370 0.44639 0.34610 1.000 0.0127 . .
O1C O Uiso 0.26739 0.94414 0.48229 1.000 0.0127 . .
N1C N Uiso 0.16235 0.97810 0.57452 1.000 0.0127 . .
C1C C Uiso 0.51640 0.89439 0.56618 1.000 0.0127 . .
C2C C Uiso 0.30062 0.94019 0.53737 1.000 0.0127 . .
C3C C Uiso 0.59192 0.83258 0.53005 1.000 0.0127 . .
C4C C Uiso 0.77226 0.84176 0.48581 1.000 0.0127 . .
C5C C Uiso 0.86094 0.78932 0.45082 1.000 0.0127 . .
C6C C Uiso 0.77055 0.72609 0.45935 1.000 0.0127 . .
C7C C Uiso 0.58501 0.71732 0.50095 1.000 0.0127 . .
C8C C Uiso 0.49567 0.76913 0.53797 1.000 0.0127 . .
C9C C Uiso 0.29993 0.74938 0.58337 1.000 0.0127 . .
C10C C Uiso 0.16749 0.80571 0.61815 1.000 0.0127 . .
C11C C Uiso 0.32415 0.83620 0.65990 1.000 0.0127 . .
C12C C Uiso 0.30103 0.82462 0.72303 1.000 0.0127 . .
C13C C Uiso 0.45092 0.85141 0.76141 1.000 0.0127 . .
C14C C Uiso 0.63515 0.88725 0.73611 1.000 0.0127 . .
C15C C Uiso 0.65243 0.90217 0.67325 1.000 0.0127 . .
C16C C Uiso 0.49777 0.87729 0.63478 1.000 0.0127 . .
O1D O Uiso 0.71903 0.78054 0.04197 1.000 0.0127 . .
N1D N Uiso 0.67627 0.71967 0.13284 1.000 0.0127 . .
C1D C Uiso 0.43898 0.69534 0.04761 1.000 0.0127 . .
C2D C Uiso 0.62097 0.73678 0.07433 1.000 0.0127 . .
C3D C Uiso 0.42664 0.62514 0.08430 1.000 0.0127 . .
C4D C Uiso 0.24983 0.62286 0.13027 1.000 0.0127 . .
C5D C Uiso 0.21591 0.56212 0.16598 1.000 0.0127 . .
C6D C Uiso 0.35911 0.50188 0.15643 1.000 0.0127 . .
C7D C Uiso 0.54137 0.50407 0.11304 1.000 0.0127 . .
C8D C Uiso 0.57601 0.56463 0.07531 1.000 0.0127 . .
C9D C Uiso 0.77710 0.55679 0.02800 1.000 0.0127 . .
C10D C Uiso 0.85127 0.62179 -0.00792 1.000 0.0127 . .
C11D C Uiso 0.65833 0.65974 -0.04798 1.000 0.0127 . .
C12D C Uiso 0.67598 0.66223 -0.11126 1.000 0.0127 . .
C13D C Uiso 0.49385 0.69581 -0.14804 1.000 0.0127 . .
C14D C Uiso 0.28524 0.72417 -0.12088 1.000 0.0127 . .
C15D C Uiso 0.27041 0.72514 -0.05792 1.000 0.0127 . .
C16D C Uiso 0.45565 0.69347 -0.02110 1.000 0.0127 . .
H1A H Uiso -0.07215 0.83800 0.06413 1.000 0.0253 . .
H2A H Uiso 0.07800 0.90044 0.05111 1.000 0.0253 . .
H3A H Uiso 0.42876 0.88022 0.13960 1.000 0.0253 . .
H4A H Uiso 0.58640 0.81885 0.21746 1.000 0.0253 . .
H5A H Uiso 0.66998 0.79548 0.32113 1.000 0.0253 . .
H6A H Uiso 0.42399 0.85426 0.39301 1.000 0.0253 . .
H7A H Uiso 0.09829 0.93028 0.35844 1.000 0.0253 . .
H8A H Uiso -0.02495 1.02035 0.26617 1.000 0.0253 . .
H9A H Uiso -0.19495 0.96205 0.28072 1.000 0.0253 . .
H10A H Uiso -0.19020 0.94256 0.17618 1.000 0.0253 . .
H11A H Uiso -0.29861 1.02022 0.18617 1.000 0.0253 . .
H12A H Uiso -0.15389 1.11205 0.12330 1.000 0.0253 . .
H13A H Uiso 0.12702 1.15686 0.05689 1.000 0.0253 . .
H14A H Uiso 0.49140 1.08960 0.03963 1.000 0.0253 . .
H15A H Uiso 0.54954 0.97415 0.08225 1.000 0.0253 . .
H1B H Uiso -0.42472 0.44261 0.47916 1.000 0.0253 . .
H2B H Uiso -0.25740 0.40365 0.43331 1.000 0.0253 . .
H3B H Uiso 0.13560 0.48953 0.41521 1.000 0.0253 . .
H4B H Uiso 0.26212 0.58831 0.42064 1.000 0.0253 . .
H5B H Uiso 0.33754 0.69959 0.38168 1.000 0.0253 . .
H6B H Uiso 0.12799 0.75356 0.29448 1.000 0.0253 . .
H7B H Uiso -0.15679 0.69580 0.25259 1.000 0.0253 . .
H8B H Uiso -0.23280 0.57069 0.23301 1.000 0.0253 . .
H9B H Uiso -0.43672 0.61145 0.26937 1.000 0.0253 . .
H10B H Uiso -0.44830 0.51425 0.34273 1.000 0.0253 . .
H11B H Uiso -0.51168 0.49611 0.27603 1.000 0.0253 . .
H12B H Uiso -0.31604 0.39437 0.24027 1.000 0.0253 . .
H13B H Uiso -0.01104 0.30471 0.24391 1.000 0.0253 . .
H14B H Uiso 0.31518 0.30636 0.30802 1.000 0.0253 . .
H15B H Uiso 0.30866 0.39298 0.37462 1.000 0.0253 . .
H1C H Uiso 0.03670 1.00472 0.55746 1.000 0.0253 . .
H2C H Uiso 0.18950 0.97750 0.61457 1.000 0.0253 . .
H3C H Uiso 0.64539 0.92478 0.55909 1.000 0.0253 . .
H4C H Uiso 0.83021 0.88578 0.48115 1.000 0.0253 . .
H5C H Uiso 0.98290 0.79826 0.42153 1.000 0.0253 . .
H6C H Uiso 0.82847 0.68940 0.43593 1.000 0.0253 . .
H7C H Uiso 0.51966 0.67439 0.50637 1.000 0.0253 . .
H8C H Uiso 0.37300 0.71174 0.61259 1.000 0.0253 . .
H9C H Uiso 0.18455 0.72792 0.56040 1.000 0.0253 . .
H10C H Uiso 0.09538 0.84239 0.58791 1.000 0.0253 . .
H11C H Uiso 0.03815 0.78615 0.64305 1.000 0.0253 . .
H12C H Uiso 0.18126 0.79801 0.74061 1.000 0.0253 . .
H13C H Uiso 0.43089 0.84265 0.80426 1.000 0.0253 . .
H14C H Uiso 0.74148 0.90446 0.76195 1.000 0.0253 . .
H15C H Uiso 0.77032 0.92958 0.65584 1.000 0.0253 . .
H1D H Uiso 0.78257 0.74403 0.14818 1.000 0.0253 . .
H2D H Uiso 0.61187 0.68608 0.15648 1.000 0.0253 . .
H3D H Uiso 0.28569 0.72279 0.05603 1.000 0.0253 . .
H4D H Uiso 0.15480 0.66511 0.13559 1.000 0.0253 . .
H5D H Uiso 0.09381 0.56342 0.19645 1.000 0.0253 . .
H6D H Uiso 0.33921 0.45967 0.18032 1.000 0.0253 . .
H7D H Uiso 0.64266 0.46313 0.10690 1.000 0.0253 . .
H8D H Uiso 0.73004 0.52497 -0.00052 1.000 0.0253 . .
H9D H Uiso 0.91641 0.53154 0.04974 1.000 0.0253 . .
H10D H Uiso 0.89846 0.65243 0.02163 1.000 0.0253 . .
H11D H Uiso 0.99108 0.60902 -0.03411 1.000 0.0253 . .
H12D H Uiso 0.81422 0.64074 -0.13006 1.000 0.0253 . .
H13D H Uiso 0.51094 0.69665 -0.19104 1.000 0.0253 . .
H14D H Uiso 0.15793 0.74592 -0.14559 1.000 0.0253 . .
H15D H Uiso 0.13330 0.74748 -0.03932 1.000 0.0253 . .

loop_
_geom_angle_atom_site_label_1
_geom_angle_atom_site_label_2
_geom_angle_atom_site_label_3
_geom_angle
H1A N1A H2A 120.00
C2A N1A H2A 123.00
C2A N1A H1A 116.00
H1B N1B H2B 120.00
C2B N1B H2B 123.00
C2B N1B H1B 116.00
C2C N1C H2C 123.00
H1C N1C H2C 120.00
C2C N1C H1C 116.00
C2D N1D H2D 123.00
H1D N1D H2D 120.00
C2D N1D H1D 116.00
C3A C1A C16A 115.09
C2A C1A C3A 111.50
C2A C1A C16A 114.99
O1A C2A N1A 122.26
O1A C2A C1A 120.85
N1A C2A C1A 116.76
C4A C3A C8A 118.96
C1A C3A C8A 125.18
C1A C3A C4A 115.86
C3A C4A C5A 121.75
C4A C5A C6A 119.58
C5A C6A C7A 119.24
C6A C7A C8A 122.18
C7A C8A C9A 115.16
C3A C8A C9A 126.68
C3A C8A C7A 118.16
C8A C9A C10A 118.35
C9A C10A C11A 113.42
C10A C11A C16A 119.32
C12A C11A C16A 119.16
C10A C11A C12A 121.52
C11A C12A C13A 121.24
C12A C13A C14A 119.16
C13A C14A C15A 119.92
C14A C15A C16A 120.75
C1A C16A C15A 120.41
C11A C16A C15A 119.41
C1A C16A C11A 120.18
C2A C1A H3A 102.00
C3A C1A H3A 105.00
C16A C1A H3A 106.00
C3A C4A H4A 116.00
C5A C4A H4A 122.00
C4A C5A H5A 118.00
C6A C5A H5A 122.00
C5A C6A H6A 121.00
C7A C6A H6A 120.00
C8A C7A H7A 118.00
C6A C7A H7A 120.00
H8A C9A H9A 105.00
C10A C9A H9A 109.00
C10A C9A H8A 109.00
C8A C9A H8A 107.00
C8A C9A H9A 107.00
H10A C10A H11A 109.00
C9A C10A H10A 108.00
C9A C10A H11A 109.00
C11A C10A H10A 110.00
C11A C10A H11A 108.00
C11A C12A H12A 120.00
C13A C12A H12A 119.00
C14A C13A H13A 121.00
C12A C13A H13A 119.00
C13A C14A H14A 120.00
C15A C14A H14A 120.00
C14A C15A H15A 120.00
C16A C15A H15A 119.00
C3B C1B C16B 115.09
C2B C1B C3B 111.50
C2B C1B C16B 114.99
N1B C2B C1B 116.76
O1B C2B N1B 122.26
O1B C2B C1B 120.85
C4B C3B C8B 118.96
C1B C3B C8B 125.18
C1B C3B C4B 115.86
C3B C4B C5B 121.75
C4B C5B C6B 119.58
C5B C6B C7B 119.24
C6B C7B C8B 122.18
C7B C8B C9B 115.16
C3B C8B C9B 126.68
C3B C8B C7B 118.16
C8B C9B C10B 118.35
C9B C10B C11B 113.42
C12B C11B C16B 119.16
C10B C11B C12B 121.52
C10B C11B C16B 119.32
C11B C12B C13B 121.24
C12B C13B C14B 119.16
C13B C14B C15B 119.92
C14B C15B C16B 120.75
C11B C16B C15B 119.41
C1B C16B C11B 120.18
C1B C16B C15B 120.41
C2B C1B H3B 102.00
C3B C1B H3B 105.00
C16B C1B H3B 106.00
C3B C4B H4B 116.00
C5B C4B H4B 122.00
C6B C5B H5B 122.00
C4B C5B H5B 118.00
C5B C6B H6B 121.00
C7B C6B H6B 120.00
C6B C7B H7B 120.00
C8B C7B H7B 118.00
C10B C9B H9B 109.00
H8B C9B H9B 105.00
C8B C9B H8B 107.00
C8B C9B H9B 107.00
C10B C9B H8B 109.00
C11B C10B H10B 110.00
C9B C10B H10B 108.00
C9B C10B H11B 109.00
C11B C10B H11B 108.00
H10B C10B H11B 109.00
C13B C12B H12B 119.00
C11B C12B H12B 120.00
C12B C13B H13B 119.00
C14B C13B H13B 121.00
C13B C14B H14B 120.00
C15B C14B H14B 120.00
C14B C15B H15B 120.00
C16B C15B H15B 119.00
C3C C1C C16C 115.09
C2C C1C C16C 114.99
C2C C1C C3C 111.50
N1C C2C C1C 116.76
O1C C2C N1C 122.26
O1C C2C C1C 120.85
C4C C3C C8C 118.96
C1C C3C C4C 115.86
C1C C3C C8C 125.18
C3C C4C C5C 121.75
C4C C5C C6C 119.58
C5C C6C C7C 119.24
C6C C7C C8C 122.18
C7C C8C C9C 115.16
C3C C8C C7C 118.16
C3C C8C C9C 126.68
C8C C9C C10C 118.35
C9C C10C C11C 113.42
C12C C11C C16C 119.16
C10C C11C C12C 121.52
C10C C11C C16C 119.32
C11C C12C C13C 121.24
C12C C13C C14C 119.16
C13C C14C C15C 119.92
C14C C15C C16C 120.75
C11C C16C C15C 119.41
C1C C16C C11C 120.18
C1C C16C C15C 120.41
C2C C1C H3C 102.00
C3C C1C H3C 105.00
C16C C1C H3C 106.00
C3C C4C H4C 116.00
C5C C4C H4C 122.00
C6C C5C H5C 122.00
C4C C5C H5C 118.00
C5C C6C H6C 121.00
C7C C6C H6C 120.00
C6C C7C H7C 120.00
C8C C7C H7C 118.00
C10C C9C H9C 109.00
H8C C9C H9C 105.00
C8C C9C H8C 107.00
C8C C9C H9C 107.00
C10C C9C H8C 109.00
C9C C10C H10C 108.00
C9C C10C H11C 109.00
C11C C10C H10C 110.00
C11C C10C H11C 108.00
H10C C10C H11C 109.00
C13C C12C H12C 119.00
C11C C12C H12C 120.00
C12C C13C H13C 119.00
C14C C13C H13C 121.00
C13C C14C H14C 120.00
C15C C14C H14C 120.00
C14C C15C H15C 120.00
C16C C15C H15C 119.00
C3D C1D C16D 115.09
C2D C1D C16D 114.99
C2D C1D C3D 111.50
O1D C2D N1D 122.26
O1D C2D C1D 120.85
N1D C2D C1D 116.76
C4D C3D C8D 118.96
C1D C3D C4D 115.86
C1D C3D C8D 125.18
C3D C4D C5D 121.75
C4D C5D C6D 119.58
C5D C6D C7D 119.24
C6D C7D C8D 122.18
C7D C8D C9D 115.16
C3D C8D C7D 118.16
C3D C8D C9D 126.68
C8D C9D C10D 118.35
C9D C10D C11D 113.42
C10D C11D C12D 121.52
C10D C11D C16D 119.32
C12D C11D C16D 119.16
C11D C12D C13D 121.24
C12D C13D C14D 119.16
C13D C14D C15D 119.92
C14D C15D C16D 120.75
C1D C16D C11D 120.18
C1D C16D C15D 120.41
C11D C16D C15D 119.41
C2D C1D H3D 102.00
C3D C1D H3D 105.00
C16D C1D H3D 106.00
C3D C4D H4D 116.00
C5D C4D H4D 122.00
C4D C5D H5D 118.00
C6D C5D H5D 122.00
C5D C6D H6D 121.00
C7D C6D H6D 120.00
C6D C7D H7D 120.00
C8D C7D H7D 118.00
C8D C9D H8D 107.00
C8D C9D H9D 107.00
C10D C9D H8D 109.00
C10D C9D H9D 109.00
H8D C9D H9D 105.00
C9D C10D H10D 108.00
C9D C10D H11D 109.00
C11D C10D H10D 110.00
C11D C10D H11D 108.00
H10D C10D H11D 109.00
C11D C12D H12D 120.00
C13D C12D H12D 119.00
C12D C13D H13D 119.00
C14D C13D H13D 121.00
C13D C14D H14D 120.00
C15D C14D H14D 120.00
C14D C15D H15D 120.00
C16D C15D H15D 119.00

loop_
_geom_bond_atom_site_label_1
_geom_bond_atom_site_label_2
_geom_bond_distance
O1A C2A 1.2290
O1B C2B 1.2290
O1C C2C 1.2290
O1D C2D 1.2290
N1A C2A 1.3380
N1A H2A 0.9000
N1A H1A 0.9000
N1B C2B 1.3380
N1B H2B 0.9000
N1B H1B 0.9000
N1C C2C 1.3380
N1C H1C 0.9000
N1C H2C 0.9000
N1D C2D 1.3380
N1D H1D 0.9000
N1D H2D 0.9000
C1A C3A 1.5300
C1A C16A 1.5210
C1A C2A 1.5420
C3A C4A 1.4050
C3A C8A 1.4030
C4A C5A 1.3870
C5A C6A 1.3840
C6A C7A 1.3878
C7A C8A 1.4070
C8A C9A 1.5270
C9A C10A 1.5227
C10A C11A 1.5040
C11A C16A 1.4040
C11A C12A 1.3940
C12A C13A 1.3920
C13A C14A 1.3922
C14A C15A 1.3920
C15A C16A 1.3930
C1A H3A 0.9900
C4A H4A 0.9500
C5A H5A 0.9500
C6A H6A 0.9500
C7A H7A 0.9500
C9A H9A 0.9900
C9A H8A 0.9900
C10A H11A 0.9900
C10A H10A 0.9900
C12A H12A 0.9500
C13A H13A 0.9500
C14A H14A 0.9500
C15A H15A 0.9500
C1B C2B 1.5420
C1B C3B 1.5300
C1B C16B 1.5210
C3B C4B 1.4050
C3B C8B 1.4030
C4B C5B 1.3870
C5B C6B 1.3840
C6B C7B 1.3878
C7B C8B 1.4070
C8B C9B 1.5270
C9B C10B 1.5227
C10B C11B 1.5040
C11B C12B 1.3940
C11B C16B 1.4040
C12B C13B 1.3920
C13B C14B 1.3922
C14B C15B 1.3920
C15B C16B 1.3930
C1B H3B 0.9900
C4B H4B 0.9500
C5B H5B 0.9500
C6B H6B 0.9500
C7B H7B 0.9500
C9B H8B 0.9900
C9B H9B 0.9900
C10B H10B 0.9900
C10B H11B 0.9900
C12B H12B 0.9500
C13B H13B 0.9500
C14B H14B 0.9500
C15B H15B 0.9500
C1C C2C 1.5420
C1C C16C 1.5210
C1C C3C 1.5300
C3C C4C 1.4050
C3C C8C 1.4030
C4C C5C 1.3870
C5C C6C 1.3840
C6C C7C 1.3878
C7C C8C 1.4070
C8C C9C 1.5270
C9C C10C 1.5227
C10C C11C 1.5040
C11C C16C 1.4040
C11C C12C 1.3940
C12C C13C 1.3920
C13C C14C 1.3922
C14C C15C 1.3920
C15C C16C 1.3930
C1C H3C 0.9900
C4C H4C 0.9500
C5C H5C 0.9500
C6C H6C 0.9500
C7C H7C 0.9500
C9C H8C 0.9900
C9C H9C 0.9900
C10C H11C 0.9900
C10C H10C 0.9900
C12C H12C 0.9500
C13C H13C 0.9500
C14C H14C 0.9500
C15C H15C 0.9500
C1D C16D 1.5210
C1D C2D 1.5420
C1D C3D 1.5300
C3D C8D 1.4030
C3D C4D 1.4050
C4D C5D 1.3870
C5D C6D 1.3840
C6D C7D 1.3878
C7D C8D 1.4070
C8D C9D 1.5270
C9D C10D 1.5227
C10D C11D 1.5040
C11D C16D 1.4040
C11D C12D 1.3940
C12D C13D 1.3920
C13D C14D 1.3922
C14D C15D 1.3920
C15D C16D 1.3930
C1D H3D 0.9900
C4D H4D 0.9500
C5D H5D 0.9500
C6D H6D 0.9500
C7D H7D 0.9500
C9D H8D 0.9900
C9D H9D 0.9900
C10D H10D 0.9900
C10D H11D 0.9900
C12D H12D 0.9500
C13D H13D 0.9500
C14D H14D 0.9500
C15D H15D 0.9500

loop_
_geom_hbond_atom_site_label_D
_geom_hbond_atom_site_label_H
_geom_hbond_atom_site_label_A
_geom_hbond_distance_DH
_geom_hbond_distance_HA
_geom_hbond_distance_DA
_geom_hbond_angle_DHA
_geom_hbond_site_symmetry_A
N1A H1A O1D 0.9000 1.8300 2.7251 178.00 1_455
N1B H1B O1B 0.9000 2.0900 2.9818 173.00 2_466
N1C H1C O1C 0.9000 2.0600 2.9567 174.00 2_576
N1D H1D O1A 0.9000 2.0400 2.9291 170.00 1_655

loop_
_geom_torsion_atom_site_label_1
_geom_torsion_atom_site_label_2
_geom_torsion_atom_site_label_3
_geom_torsion_atom_site_label_4
_geom_torsion
C2A C1A C3A C8A -86.18
C3A C1A C16A C15A 114.19
C2A C1A C3A C4A 93.82
C16A C1A C2A O1A -149.06
C16A C1A C2A N1A 34.94
C3A C1A C16A C11A -65.81
C16A C1A C3A C4A -132.88
C16A C1A C3A C8A 47.12
C2A C1A C16A C11A 65.85
C3A C1A C2A N1A 168.29
C3A C1A C2A O1A -15.71
C2A C1A C16A C15A -114.15
C1A C3A C8A C9A 0.00
C4A C3A C8A C9A 179.98
C1A C3A C8A C7A -180.00
C8A C3A C4A C5A -1.45
C4A C3A C8A C7A 0.00
C1A C3A C4A C5A 178.55
C3A C4A C5A C6A 0.00
C4A C5A C6A C7A 2.89
C5A C6A C7A C8A -4.44
C6A C7A C8A C9A -177.04
C6A C7A C8A C3A 2.96
C7A C8A C9A C10A -170.74
C3A C8A C9A C10A 9.26
C8A C9A C10A C11A -64.10
C9A C10A C11A C16A 69.35
C9A C10A C11A C12A -110.65
C10A C11A C12A C13A 178.20
C10A C11A C16A C1A 3.81
C12A C11A C16A C15A 3.81
C16A C11A C12A C13A -1.80
C10A C11A C16A C15A -176.19
C12A C11A C16A C1A -176.19
C11A C12A C13A C14A -3.47
C12A C13A C14A C15A 6.72
C13A C14A C15A C16A -4.76
C14A C15A C16A C1A 179.43
C14A C15A C16A C11A -0.57
C16B C1B C2B N1B 23.26
C2B C1B C3B C8B -86.18
C3B C1B C16B C15B 114.19
C3B C1B C2B O1B -27.39
C3B C1B C2B N1B 156.61
C16B C1B C2B O1B -160.74
C2B C1B C3B C4B 93.82
C16B C1B C3B C4B -132.88
C2B C1B C16B C15B -114.15
C3B C1B C16B C11B -65.81
C16B C1B C3B C8B 47.12
C2B C1B C16B C11B 65.85
C4B C3B C8B C9B 180.00
C1B C3B C8B C9B 0.00
C8B C3B C4B C5B -1.45
C1B C3B C8B C7B -179.98
C4B C3B C8B C7B 0.00
C1B C3B C4B C5B 178.55
C3B C4B C5B C6B 0.00
C4B C5B C6B C7B 2.89
C5B C6B C7B C8B -4.44
C6B C7B C8B C3B 2.96
C6B C7B C8B C9B -177.04
C3B C8B C9B C10B 9.26
C7B C8B C9B C10B -170.74
C8B C9B C10B C11B -64.10
C9B C10B C11B C16B 69.35
C9B C10B C11B C12B -110.65
C10B C11B C12B C13B 178.20
C16B C11B C12B C13B -1.80
C10B C11B C16B C1B 3.81
C12B C11B C16B C15B 3.81
C12B C11B C16B C1B -176.19
C10B C11B C16B C15B -176.19
C11B C12B C13B C14B -3.47
C12B C13B C14B C15B 6.72
C13B C14B C15B C16B -4.76
C14B C15B C16B C1B 179.43
C14B C15B C16B C11B -0.57
C2C C1C C16C C11C 65.85
C16C C1C C3C C4C -132.88
C16C C1C C2C N1C 21.38
C2C C1C C3C C4C 93.82
C2C C1C C3C C8C -86.18
C3C C1C C16C C15C 114.19
C16C C1C C3C C8C 47.12
C3C C1C C2C O1C -29.27
C3C C1C C2C N1C 154.73
C16C C1C C2C O1C -162.62
C3C C1C C16C C11C -65.81
C2C C1C C16C C15C -114.15
C8C C3C C4C C5C -1.45
C4C C3C C8C C9C 180.00
C4C C3C C8C C7C 0.00
C1C C3C C8C C7C 180.00
C1C C3C C8C C9C 0.00
C1C C3C C4C C5C 178.55
C3C C4C C5C C6C 0.00
C4C C5C C6C C7C 2.89
C5C C6C C7C C8C -4.44
C6C C7C C8C C3C 2.96
C6C C7C C8C C9C -177.04
C3C C8C C9C C10C 9.26
C7C C8C C9C C10C -170.74
C8C C9C C10C C11C -64.10
C9C C10C C11C C16C 69.35
C9C C10C C11C C12C -110.65
C12C C11C C16C C15C 3.81
C16C C11C C12C C13C -1.80
C10C C11C C16C C1C 3.81
C10C C11C C12C C13C 178.20
C12C C11C C16C C1C -176.19
C10C C11C C16C C15C -176.19
C11C C12C C13C C14C -3.47
C12C C13C C14C C15C 6.72
C13C C14C C15C C16C -4.76
C14C C15C C16C C11C -0.57
C14C C15C C16C C1C 179.43
C16D C1D C2D N1D -155.50
C2D C1D C3D C8D -86.18
C16D C1D C3D C4D -132.88
C2D C1D C3D C4D 93.82
C2D C1D C16D C11D 65.85
C2D C1D C16D C15D -114.15
C3D C1D C16D C11D -65.81
C3D C1D C16D C15D 114.19
C3D C1D C2D O1D 153.85
C3D C1D C2D N1D -22.15
C16D C1D C3D C8D 47.12
C16D C1D C2D O1D 20.50
C1D C3D C4D C5D 178.55
C8D C3D C4D C5D -1.45
C4D C3D C8D C9D 180.00
C4D C3D C8D C7D 0.00
C1D C3D C8D C7D -180.00
C1D C3D C8D C9D 0.00
C3D C4D C5D C6D 0.00
C4D C5D C6D C7D 2.89
C5D C6D C7D C8D -4.44
C6D C7D C8D C3D 2.96
C6D C7D C8D C9D -177.04
C3D C8D C9D C10D 9.26
C7D C8D C9D C10D -170.74
C8D C9D C10D C11D -64.10
C9D C10D C11D C16D 69.35
C9D C10D C11D C12D -110.65
C10D C11D C12D C13D 178.20
C16D C11D C12D C13D -1.80
C12D C11D C16D C15D 3.81
C10D C11D C16D C1D 3.81
C10D C11D C16D C15D -176.19
C12D C11D C16D C1D -176.19
C11D C12D C13D C14D -3.47
C12D C13D C14D C15D 6.72
C13D C14D C15D C16D -4.76
C14D C15D C16D C1D 179.43
C14D C15D C16D C11D -0.57
